data_7239728
loop_
_publ_author_name
'Wang, Jun'
'Chen, Ning-Ning'
'Zhang, Chen'
'Jia, Li-Yong'
'Fan, Liming'

_publ_section_title
;
 Functional group induced structural diversities and photocatalytic,
 magnetic and luminescence sensing properties of four cobalt(ii)
 coordination polymers based on 1,3,5-tris(2-methylimidazol-1-yl)benzene
;
_journal_issue 4
_journal_name_full CrystEngComm
_journal_page_first 811
_journal_page_last 820
_journal_paper_doi 10.1039/C9CE01474H
_journal_volume 22
_journal_year 2020
_chemical_formula_sum 'C112 H106 Co5 N28 O28'
_chemical_formula_weight 2586.89
_space_group_crystal_system orthorhombic
_space_group_IT_number 31
_space_group_name_Hall 'P 2ac -2'
_space_group_name_H-M_alt 'P m n 21'
_atom_sites_solution_hydrogens mixed
_audit_creation_method SHELXL-2014
_audit_update_record
;
2019-08-11 deposited with the CCDC.	2019-12-05 downloaded from the CCDC.
;
_cell_angle_alpha 90
_cell_angle_beta 90
_cell_angle_gamma 90
_cell_formula_units_Z 2
_cell_length_a 52.460(7)
_cell_length_b 7.2110(10)
_cell_length_c 19.470(3)
_cell_measurement_reflns_used 9921
_cell_measurement_temperature 173(2)
_cell_measurement_theta_max 20.32
_cell_measurement_theta_min 2.90
_cell_volume 7365.3(18)
_computing_structure_refinement 'SHELXL-2014 (Sheldrick, 2014)'
_diffrn_ambient_temperature 173(2)
_diffrn_measured_fraction_theta_full 0.998
_diffrn_measured_fraction_theta_max 0.978
_diffrn_measurement_device_type 'Bruker APEX-II CCD'
_diffrn_measurement_method '\f and \w scans'
_diffrn_radiation_type MoK\a
_diffrn_radiation_wavelength 0.71073
_diffrn_reflns_av_R_equivalents 0.0246
_diffrn_reflns_av_unetI/netI 0.0490
_diffrn_reflns_Laue_measured_fraction_full 0.998
_diffrn_reflns_Laue_measured_fraction_max 0.978
_diffrn_reflns_limit_h_max 66
_diffrn_reflns_limit_h_min -68
_diffrn_reflns_limit_k_max 9
_diffrn_reflns_limit_k_min -9
_diffrn_reflns_limit_l_max 24
_diffrn_reflns_limit_l_min -25
_diffrn_reflns_number 103623
_diffrn_reflns_point_group_measured_fraction_full 0.998
_diffrn_reflns_point_group_measured_fraction_max 0.978
_diffrn_reflns_theta_full 25.242
_diffrn_reflns_theta_max 27.635
_diffrn_reflns_theta_min 2.825
_exptl_absorpt_coefficient_mu 0.621
_exptl_absorpt_correction_T_max 0.90
_exptl_absorpt_correction_T_min 0.88
_exptl_absorpt_correction_type multi-scan
_exptl_absorpt_process_details 'SADABS; Bruker, 2008'
_exptl_crystal_colour red
_exptl_crystal_density_diffrn 1.166
_exptl_crystal_description block
_exptl_crystal_F_000 2666
_exptl_crystal_size_max 0.220
_exptl_crystal_size_mid 0.200
_exptl_crystal_size_min 0.180
_refine_diff_density_max 0.463
_refine_diff_density_min -0.849
_refine_diff_density_rms 0.043
_refine_ls_abs_structure_details
;
 Refined as an inversion twin.
;
_refine_ls_abs_structure_Flack 0.281(8)
_refine_ls_extinction_method none
_refine_ls_goodness_of_fit_ref 1.099
_refine_ls_hydrogen_treatment constr
_refine_ls_matrix_type full
_refine_ls_number_parameters 809
_refine_ls_number_reflns 16589
_refine_ls_number_restraints 2
_refine_ls_restrained_S_all 1.099
_refine_ls_R_factor_all 0.0565
_refine_ls_R_factor_gt 0.0352
_refine_ls_shift/su_max 0.049
_refine_ls_shift/su_mean 0.001
_refine_ls_structure_factor_coef Fsqd
_refine_ls_weighting_details 'w=1/[\s^2^(Fo^2^)+(0.0379P)^2^] where P=(Fo^2^+2Fc^2^)/3'
_refine_ls_weighting_scheme calc
_refine_ls_wR_factor_gt 0.0700
_refine_ls_wR_factor_ref 0.0720
_reflns_Friedel_coverage 0.943
_reflns_Friedel_fraction_full 0.998
_reflns_Friedel_fraction_max 0.979
_reflns_number_gt 12491
_reflns_number_total 16589
_reflns_threshold_expression 'I > 2\s(I)'
_cod_data_source_file c9ce01474h2.cif
_cod_data_source_block 171011a_sq_sq_sq_sq
_cod_depositor_comments
;Adding full bibliography for 7239726--7239729.cif.

 Adding full bibliography for 7239726--7239729.cif.
;
_cod_database_code 7239728
_shelx_space_group_comment
;
The symmetry employed for this shelxl refinement is uniquely defined
by the following loop, which should always be used as a source of
symmetry information in preference to the above space-group names.
They are only intended as comments.
;
_shelx_estimated_absorpt_t_min 0.876
_shelx_estimated_absorpt_t_max 0.896
_shelxl_version_number 2014-3

loop_
_space_group_symop_operation_xyz
'x, y, z'
'-x+1/2, -y, z+1/2'
'-x, y, z'
'x+1/2, -y, z+1/2'

loop_
_atom_site_label
_atom_site_type_symbol
_atom_site_fract_x
_atom_site_fract_y
_atom_site_fract_z
_atom_site_U_iso_or_equiv
_atom_site_adp_type
_atom_site_occupancy
_atom_site_site_symmetry_order
_atom_site_calc_flag
_atom_site_refinement_flags_posn
_atom_site_refinement_flags_adp
_atom_site_refinement_flags_occupancy
C1 C 0.15126(6) -0.2919(5) 0.04996(15) 0.0332(7) Uani 1 1 d . . .
C2 C 0.14809(6) -0.4735(4) 0.06483(16) 0.0337(8) Uani 1 1 d . . .
H2 H 0.1535 -0.5233 0.1075 0.040 Uiso 1 1 calc R U .
C3 C 0.13637(6) -0.5868(4) 0.01457(17) 0.0336(8) Uani 1 1 d . . .
C4 C 0.12818(6) -0.5176(4) -0.04446(16) 0.0370(8) Uani 1 1 d . . .
H4 H 0.1192 -0.5950 -0.0757 0.044 Uiso 1 1 calc R U .
C5 C 0.13262(6) -0.3305(5) -0.06143(16) 0.0347(8) Uani 1 1 d . . .
C6 C 0.14378(6) -0.2141(4) -0.01638(16) 0.0340(7) Uani 1 1 d . . .
H6 H 0.1466 -0.0873 -0.0272 0.041 Uiso 1 1 calc R U .
C7 C 0.16364(6) -0.1620(4) 0.10248(16) 0.0330(7) Uani 1 1 d . . .
C8 C 0.12416(6) -0.2523(5) -0.12992(17) 0.0361(8) Uani 1 1 d . . .
C9 C 0.11995(5) 0.3395(4) 0.25757(18) 0.0342(7) Uani 1 1 d . . .
C10 C 0.09522(5) 0.2694(4) 0.25839(16) 0.0319(7) Uani 1 1 d . . .
H10 H 0.0919 0.1447 0.2453 0.038 Uiso 1 1 calc R U .
C11 C 0.07511(5) 0.3867(4) 0.27908(15) 0.0303(7) Uani 1 1 d . . .
C12 C 0.08009(6) 0.5678(5) 0.29630(15) 0.0352(8) Uani 1 1 d . . .
H12 H 0.0665 0.6458 0.3106 0.042 Uiso 1 1 calc R U .
C13 C 0.10452(6) 0.6383(5) 0.29321(17) 0.0379(8) Uani 1 1 d . . .
C14 C 0.12470(6) 0.5209(4) 0.27341(17) 0.0347(7) Uani 1 1 d . . .
H14 H 0.1416 0.5678 0.2711 0.042 Uiso 1 1 calc R U .
C15 C 0.14131(6) 0.2092(5) 0.23957(17) 0.0369(8) Uani 1 1 d . . .
C16 C 0.04835(5) 0.3213(5) 0.27807(17) 0.0362(8) Uani 1 1 d . . .
C17 C 0.27344(6) 0.1286(4) 0.08039(15) 0.0306(7) Uani 1 1 d . . .
C18 C 0.29338(6) 0.0706(4) 0.11920(15) 0.0333(8) Uani 1 1 d . . .
H18 H 0.2913 0.0548 0.1673 0.040 Uiso 1 1 calc R U .
C19 C 0.31657(5) 0.0347(4) 0.08941(17) 0.0312(7) Uani 1 1 d . . .
C20 C 0.31981(6) 0.0551(5) 0.01785(16) 0.0355(8) Uani 1 1 d . . .
H20 H 0.3357 0.0294 -0.0034 0.043 Uiso 1 1 calc R U .
C21 C 0.29947(5) 0.1124(4) -0.01956(15) 0.0280(7) Uani 1 1 d . . .
C22 C 0.27622(6) 0.1512(4) 0.00842(16) 0.0315(7) Uani 1 1 d . . .
H22 H 0.2624 0.1918 -0.0193 0.038 Uiso 1 1 calc R U .
C23 C 0.23717(6) 0.3460(5) 0.11126(18) 0.0414(9) Uani 1 1 d . . .
H23 H 0.2438 0.4592 0.0938 0.050 Uiso 1 1 calc R U .
C24 C 0.21528(6) 0.3200(4) 0.14182(17) 0.0336(8) Uani 1 1 d . . .
H24 H 0.2028 0.4134 0.1488 0.040 Uiso 1 1 calc R U .
C25 C 0.23280(5) 0.0500(4) 0.14540(16) 0.0298(7) Uani 1 1 d . . .
C26 C 0.23890(7) -0.1508(5) 0.1515(2) 0.0487(9) Uani 1 1 d . . .
H26A H 0.2408 -0.1835 0.2001 0.073 Uiso 1 1 calc R U .
H26B H 0.2549 -0.1771 0.1272 0.073 Uiso 1 1 calc R U .
H26C H 0.2251 -0.2240 0.1313 0.073 Uiso 1 1 calc R U .
C27 C 0.30170(7) 0.3213(5) -0.12705(17) 0.0437(9) Uani 1 1 d . . .
H27 H 0.2986 0.4400 -0.1077 0.052 Uiso 1 1 calc R U .
C28 C 0.30619(6) 0.2778(4) -0.19344(17) 0.0370(8) Uani 1 1 d . . .
H28 H 0.3069 0.3678 -0.2290 0.044 Uiso 1 1 calc R U .
C29 C 0.30802(6) 0.0171(4) -0.14053(15) 0.0338(7) Uani 1 1 d . . .
C30 C 0.30894(8) -0.1936(4) -0.12660(17) 0.0487(10) Uani 1 1 d . . .
H30A H 0.3241 -0.2230 -0.0994 0.073 Uiso 1 1 calc R U .
H30B H 0.3096 -0.2605 -0.1704 0.073 Uiso 1 1 calc R U .
H30C H 0.2936 -0.2309 -0.1012 0.073 Uiso 1 1 calc R U .
C31 C 0.34735(7) -0.1869(5) 0.1397(2) 0.0502(9) Uani 1 1 d . . .
H31 H 0.3422 -0.2969 0.1168 0.060 Uiso 1 1 calc R U .
C32 C 0.36657(7) -0.1677(5) 0.1865(2) 0.0562(11) Uani 1 1 d . . .
H32 H 0.3757 -0.2660 0.2077 0.067 Uiso 1 1 calc R U .
C33 C 0.35220(6) 0.1055(5) 0.16815(19) 0.0431(9) Uani 1 1 d . . .
C34 C 0.34997(8) 0.3117(5) 0.1664(2) 0.0608(11) Uani 1 1 d . . .
H34A H 0.3411 0.3547 0.2077 0.091 Uiso 1 1 calc R U .
H34B H 0.3403 0.3491 0.1256 0.091 Uiso 1 1 calc R U .
H34C H 0.3670 0.3668 0.1647 0.091 Uiso 1 1 calc R U .
C35 C 0.0000 0.1702(6) -0.1403(3) 0.0383(12) Uani 1 2 d S T P
H35 H 0.0000 0.1273 -0.1864 0.046 Uiso 1 2 calc R U P
C36 C 0.02238(6) 0.1992(5) -0.10912(17) 0.0383(8) Uani 1 1 d . . .
C37 C 0.02292(6) 0.2756(4) -0.04107(15) 0.0311(7) Uani 1 1 d . . .
H37 H 0.0386 0.3026 -0.0186 0.037 Uiso 1 1 calc R U .
C38 C 0.0000 0.3077(6) -0.0100(2) 0.0339(11) Uani 1 2 d S T P
C39 C 0.06676(6) 0.2909(5) -0.13660(18) 0.0373(8) Uani 1 1 d . . .
H39 H 0.0671 0.4106 -0.1163 0.045 Uiso 1 1 calc R U .
C40 C 0.08595(6) 0.2086(4) -0.16726(17) 0.0363(8) Uani 1 1 d . . .
H40 H 0.1025 0.2610 -0.1721 0.044 Uiso 1 1 calc R U .
C41 C 0.05470(6) 0.0061(4) -0.17285(16) 0.0338(8) Uani 1 1 d . . .
C42 C 0.03971(6) -0.1644(4) -0.18072(16) 0.0372(8) Uani 1 1 d . . .
H42A H 0.0279 -0.1505 -0.2194 0.056 Uiso 1 1 calc R U .
H42B H 0.0300 -0.1875 -0.1386 0.056 Uiso 1 1 calc R U .
H42C H 0.0512 -0.2690 -0.1895 0.056 Uiso 1 1 calc R U .
C43 C 0.0000 0.5570(7) 0.0865(3) 0.0503(13) Uani 1 2 d S T P
H43 H 0.0000 0.6693 0.0610 0.060 Uiso 1 2 calc R U P
C44 C 0.0000 0.5352(7) 0.1522(3) 0.0575(15) Uani 1 2 d S T P
H44 H 0.0000 0.6377 0.1828 0.069 Uiso 1 2 calc R U P
C45 C 0.0000 0.2541(5) 0.1187(3) 0.0451(13) Uani 1 2 d DS T P
C46 C 0.0000 0.0489(5) 0.1187(3) 0.0549(14) Uani 1 2 d DS T P
H46A H -0.0048 0.0035 0.0731 0.082 Uiso 0.5 1 calc R U P
H46B H -0.0123 0.0036 0.1528 0.082 Uiso 0.5 1 calc R U P
H46C H 0.0171 0.0036 0.1303 0.082 Uiso 0.5 1 calc R U P
C47 C 0.0000 -0.2159(6) 0.4907(2) 0.0324(10) Uani 1 2 d S T P
C48 C 0.02319(5) -0.2370(5) 0.52762(17) 0.0356(8) Uani 1 1 d . . .
H48 H 0.0390 -0.2112 0.5057 0.043 Uiso 1 1 calc R U .
C49 C 0.02281(5) -0.2956(4) 0.59597(16) 0.0318(7) Uani 1 1 d . . .
C50 C 0.0000 -0.3343(6) 0.6288(2) 0.0325(10) Uani 1 2 d S T P
H50 H 0.0000 -0.3870 0.6735 0.039 Uiso 1 2 calc R U P
C51 C 0.0000 -0.1194(7) 0.3088(3) 0.0587(16) Uani 1 2 d S T P
H51 H 0.0000 -0.1546 0.2618 0.070 Uiso 1 2 calc R U P
C52 C 0.0000 -0.2312(9) 0.3670(4) 0.0695(17) Uani 1 2 d S T P
H52 H 0.0000 -0.3629 0.3649 0.083 Uiso 1 2 calc R U P
C53 C 0.0000 0.0462(6) 0.4077(2) 0.0346(11) Uani 1 2 d S T P
C54 C 0.0000 0.1989(7) 0.4601(3) 0.0572(15) Uani 1 2 d S T P
H54A H -0.0173 0.2150 0.4784 0.086 Uiso 0.5 1 calc R U P
H54B H 0.0056 0.3147 0.4384 0.086 Uiso 0.5 1 calc R U P
H54C H 0.0117 0.1669 0.4976 0.086 Uiso 0.5 1 calc R U P
C55 C 0.05126(7) -0.4926(5) 0.66598(18) 0.0410(8) Uani 1 1 d . . .
H55 H 0.0414 -0.6027 0.6621 0.049 Uiso 1 1 calc R U .
C56 C 0.07259(6) -0.4771(5) 0.70510(19) 0.0412(8) Uani 1 1 d . . .
H56 H 0.0803 -0.5664 0.7344 0.049 Uiso 1 1 calc R U .
C57 C 0.06483(5) -0.2047(4) 0.64832(15) 0.0273(7) Uani 1 1 d . . .
C58 C 0.06636(6) -0.0122(5) 0.62131(16) 0.0396(8) Uani 1 1 d . . .
H58A H 0.0808 0.0522 0.6427 0.059 Uiso 1 1 calc R U .
H58B H 0.0505 0.0538 0.6319 0.059 Uiso 1 1 calc R U .
H58C H 0.0688 -0.0158 0.5714 0.059 Uiso 1 1 calc R U .
C59 C 0.08835(8) 0.8633(6) 0.12834(19) 0.0584(11) Uani 1 1 d . . .
H59A H 0.0921 0.9964 0.1299 0.088 Uiso 1 1 d R U .
H59B H 0.1040 0.7928 0.1373 0.088 Uiso 1 1 d R U .
H59C H 0.0756 0.8332 0.1633 0.088 Uiso 1 1 d R U .
C60 C 0.07410(8) 0.9489(5) 0.0013(2) 0.0550(10) Uani 1 1 d . . .
H60A H 0.0662 0.8871 -0.0381 0.082 Uiso 1 1 calc R U .
H60B H 0.0905 1.0027 -0.0128 0.082 Uiso 1 1 calc R U .
H60C H 0.0628 1.0475 0.0179 0.082 Uiso 1 1 calc R U .
C61 C 0.07081(7) 0.6460(6) 0.0380(2) 0.0554(10) Uani 1 1 d . . .
C62 C 0.07449(8) 0.5007(6) 0.0942(2) 0.0595(11) Uani 1 1 d . . .
H62D H 0.0672 0.3823 0.0791 0.089 Uiso 1 1 calc R U .
H62E H 0.0659 0.5416 0.1362 0.089 Uiso 1 1 calc R U .
H62F H 0.0927 0.4850 0.1034 0.089 Uiso 1 1 calc R U .
Co1 Co 0.17926(2) 0.02381(6) 0.20296(2) 0.03172(9) Uani 1 1 d . . .
Co2 Co 0.10317(2) -0.14515(6) -0.23828(2) 0.03172(9) Uani 1 1 d . . .
Co3 Co 0.0000 0.27607(8) 0.27558(3) 0.03249(15) Uani 1 2 d S T P
N1 N 0.24895(5) 0.1676(4) 0.10980(13) 0.0338(6) Uani 1 1 d . . .
N2 N 0.21270(5) 0.1280(3) 0.16375(13) 0.0319(6) Uani 1 1 d . . .
N3 N 0.33721(5) -0.0143(4) 0.13319(14) 0.0348(6) Uani 1 1 d . . .
N4 N 0.37039(4) 0.0173(4) 0.19759(14) 0.0349(6) Uani 1 1 d . . .
N5 N 0.30281(5) 0.1438(3) -0.09261(13) 0.0321(6) Uani 1 1 d . . .
N6 N 0.30967(4) 0.0908(4) -0.20483(14) 0.0351(6) Uani 1 1 d . . .
N7 N 0.04653(5) 0.1754(3) -0.13903(13) 0.0325(6) Uani 1 1 d . . .
N8 N 0.07882(5) 0.0318(4) -0.19216(14) 0.0366(7) Uani 1 1 d . . .
N9 N 0.0000 0.3662(5) 0.06087(18) 0.0337(9) Uani 1 2 d S T P
N10 N 0.0000 0.3620(5) 0.17457(19) 0.0384(10) Uani 1 2 d S T P
N11 N 0.0000 -0.1378(5) 0.4253(2) 0.0384(9) Uani 1 2 d S T P
N12 N 0.0000 0.0590(5) 0.33768(19) 0.0388(9) Uani 1 2 d S T P
N13 N 0.04570(4) -0.3302(4) 0.63277(13) 0.0330(6) Uani 1 1 d . . .
N14 N 0.08067(5) -0.2849(4) 0.69020(14) 0.0372(7) Uani 1 1 d . . .
N15 N 0.07843(5) 0.8119(4) 0.05688(14) 0.0455(7) Uani 1 1 d . . .
N16 N 0.20708(8) 0.4155(6) 0.5696(3) 0.0708(10) Uani 1 1 d . . .
O1 O 0.17382(4) -0.2360(3) 0.15590(11) 0.0335(5) Uani 1 1 d . . .
O2 O 0.16252(4) 0.0066(3) 0.09581(12) 0.0394(5) Uani 1 1 d . . .
O3 O 0.12864(4) -0.0868(3) -0.14267(11) 0.0375(5) Uani 1 1 d . . .
O4 O 0.11224(4) -0.3502(3) -0.17496(11) 0.0416(6) Uani 1 1 d . . .
O5 O 0.13081(5) -0.7578(3) 0.02803(14) 0.0561(7) Uani 1 1 d . . .
H5B H 0.1445 -0.8153 0.0380 0.084 Uiso 1 1 d R U .
O6 O 0.13843(4) 0.0417(3) 0.23934(12) 0.0388(6) Uani 1 1 d . . .
O7 O 0.16268(3) 0.2814(3) 0.22209(11) 0.0308(5) Uani 1 1 d . . .
O8 O 0.03128(4) 0.4215(3) 0.30349(11) 0.0369(5) Uani 1 1 d . . .
O9 O 0.04355(4) 0.1712(3) 0.24561(12) 0.0460(6) Uani 1 1 d . . .
O10 O 0.10779(4) 0.8089(3) 0.31179(13) 0.0510(7) Uani 1 1 d . . .
H10C H 0.1144 0.8690 0.2787 0.076 Uiso 1 1 d R U .
O11 O 0.06132(5) 0.6114(3) -0.01910(15) 0.0586(7) Uani 1 1 d . . .
O12 O 0.20595(6) 0.4258(4) 0.6375(2) 0.0883(10) Uani 1 1 d . . .
O13 O 0.18892(7) 0.4182(4) 0.53452(17) 0.0691(8) Uani 1 1 d . . .
O14 O 0.22681(6) 0.3792(4) 0.53719(19) 0.0809(9) Uani 1 1 d . . .

loop_
_atom_site_aniso_label
_atom_site_aniso_U_11
_atom_site_aniso_U_22
_atom_site_aniso_U_33
_atom_site_aniso_U_23
_atom_site_aniso_U_13
_atom_site_aniso_U_12
C1 0.0376(17) 0.038(2) 0.0238(16) -0.0024(15) -0.0039(14) -0.0047(15)
C2 0.0419(18) 0.0267(18) 0.0324(18) -0.0004(14) -0.0126(14) 0.0033(15)
C3 0.0393(18) 0.0248(18) 0.037(2) -0.0025(15) -0.0043(15) 0.0069(15)
C4 0.052(2) 0.0274(19) 0.0312(19) -0.0047(15) -0.0137(16) 0.0031(15)
C5 0.0293(17) 0.040(2) 0.0348(18) 0.0043(16) -0.0131(14) 0.0049(15)
C6 0.0433(18) 0.0247(17) 0.0339(18) -0.0044(15) -0.0012(15) 0.0050(15)
C7 0.0445(19) 0.0258(19) 0.0287(18) -0.0031(15) -0.0068(15) -0.0054(15)
C8 0.0383(18) 0.035(2) 0.0347(19) -0.0007(17) 0.0030(16) 0.0074(16)
C9 0.0331(16) 0.0281(17) 0.0415(18) -0.0058(15) 0.0086(16) 0.0053(13)
C10 0.0316(16) 0.0330(17) 0.0310(17) -0.0044(15) 0.0023(14) 0.0020(13)
C11 0.0320(16) 0.0350(19) 0.0239(17) 0.0022(14) -0.0010(13) 0.0062(14)
C12 0.0348(18) 0.042(2) 0.0291(18) 0.0010(15) 0.0185(14) 0.0086(15)
C13 0.0338(18) 0.036(2) 0.044(2) -0.0154(16) 0.0160(15) -0.0001(15)
C14 0.0310(15) 0.0359(19) 0.0372(18) 0.0043(16) 0.0105(14) 0.0014(13)
C15 0.0261(17) 0.040(2) 0.045(2) 0.0114(16) 0.0076(14) 0.0125(15)
C16 0.0300(17) 0.042(2) 0.037(2) -0.0040(17) 0.0107(15) 0.0059(15)
C17 0.0313(17) 0.0321(18) 0.0285(17) -0.0086(14) 0.0041(14) 0.0089(14)
C18 0.0318(17) 0.043(2) 0.0245(17) -0.0048(15) -0.0017(14) -0.0122(14)
C19 0.0227(16) 0.0305(18) 0.040(2) -0.0015(15) 0.0014(14) 0.0032(13)
C20 0.0276(17) 0.043(2) 0.036(2) 0.0105(16) 0.0136(14) -0.0062(15)
C21 0.0279(16) 0.0282(17) 0.0280(17) 0.0017(14) 0.0028(13) 0.0053(13)
C22 0.0319(17) 0.0358(19) 0.0267(17) -0.0037(15) -0.0005(13) 0.0059(14)
C23 0.0361(18) 0.036(2) 0.052(2) 0.0115(17) 0.0142(16) 0.0141(16)
C24 0.0364(18) 0.0240(18) 0.0403(19) -0.0055(15) 0.0110(15) 0.0049(14)
C25 0.0237(16) 0.0283(18) 0.0373(18) 0.0019(15) -0.0056(14) 0.0019(14)
C26 0.053(2) 0.040(2) 0.053(2) 0.0140(18) 0.0153(18) 0.0138(17)
C27 0.069(2) 0.030(2) 0.032(2) 0.0130(15) 0.0126(17) 0.0042(17)
C28 0.056(2) 0.0232(17) 0.0321(19) -0.0040(14) 0.0144(15) 0.0068(15)
C29 0.060(2) 0.0293(18) 0.0123(15) 0.0015(14) 0.0050(15) 0.0090(16)
C30 0.098(3) 0.0231(19) 0.0254(18) -0.0012(15) 0.0020(19) 0.0102(19)
C31 0.054(2) 0.042(2) 0.055(2) -0.0012(18) -0.0207(19) 0.0068(18)
C32 0.058(2) 0.037(2) 0.073(3) 0.0154(19) -0.025(2) 0.0072(17)
C33 0.0317(18) 0.043(2) 0.055(2) -0.0080(18) -0.0124(16) 0.0059(17)
C34 0.067(3) 0.038(2) 0.077(3) -0.009(2) -0.031(2) 0.0103(19)
C35 0.028(2) 0.039(3) 0.047(3) -0.025(2) 0.000 0.000
C36 0.0324(18) 0.041(2) 0.042(2) -0.0174(16) -0.0013(16) 0.0055(15)
C37 0.0325(17) 0.0346(19) 0.0262(17) 0.0023(14) -0.0047(14) -0.0102(14)
C38 0.040(3) 0.038(3) 0.023(2) -0.003(2) 0.000 0.000
C39 0.0351(18) 0.0357(19) 0.0412(19) 0.0006(16) -0.0139(16) -0.0035(16)
C40 0.0402(19) 0.0344(19) 0.0342(18) -0.0130(16) 0.0026(15) -0.0050(16)
C41 0.0368(19) 0.0329(19) 0.0317(18) -0.0118(15) -0.0023(14) -0.0006(15)
C42 0.050(2) 0.0330(19) 0.0288(18) -0.0128(15) 0.0116(15) -0.0088(16)
C43 0.075(4) 0.032(3) 0.045(3) -0.002(2) 0.000 0.000
C44 0.100(5) 0.036(3) 0.037(3) -0.004(3) 0.000 0.000
C45 0.046(3) 0.035(3) 0.055(3) -0.022(3) 0.000 0.000
C46 0.084(4) 0.050(4) 0.031(3) -0.003(2) 0.000 0.000
C47 0.041(3) 0.033(3) 0.024(2) 0.012(2) 0.000 0.000
C48 0.0248(16) 0.046(2) 0.0363(19) -0.0118(16) -0.0045(14) -0.0071(15)
C49 0.0298(16) 0.0353(18) 0.0304(18) -0.0075(15) -0.0049(14) -0.0022(14)
C50 0.036(3) 0.030(3) 0.032(2) -0.017(2) 0.000 0.000
C51 0.113(5) 0.036(3) 0.027(3) -0.019(3) 0.000 0.000
C52 0.081(4) 0.048(4) 0.079(5) 0.017(4) 0.000 0.000
C53 0.048(3) 0.027(3) 0.028(3) 0.007(2) 0.000 0.000
C54 0.088(4) 0.027(3) 0.057(4) -0.005(3) 0.000 0.000
C55 0.049(2) 0.036(2) 0.0380(19) -0.0009(16) 0.0000(16) 0.0012(16)
C56 0.0384(17) 0.0359(19) 0.049(2) -0.0172(17) -0.0060(18) 0.0108(15)
C57 0.0277(15) 0.0322(18) 0.0220(16) -0.0079(14) 0.0026(13) 0.0066(14)
C58 0.0411(19) 0.048(2) 0.0301(19) 0.0087(16) -0.0142(15) -0.0038(16)
C59 0.076(3) 0.064(3) 0.036(2) -0.0116(19) -0.004(2) -0.019(2)
C60 0.072(3) 0.042(2) 0.051(2) 0.0149(19) -0.0138(19) 0.0122(19)
C61 0.064(2) 0.065(3) 0.038(2) -0.016(2) 0.0026(19) -0.013(2)
C62 0.073(3) 0.057(3) 0.048(2) 0.002(2) 0.010(2) -0.014(2)
Co1 0.03106(15) 0.03375(17) 0.03033(15) -0.00653(14) -0.00120(14) 0.00577(13)
Co2 0.03106(15) 0.03375(17) 0.03033(15) -0.00653(14) -0.00120(14) 0.00577(13)
Co3 0.0346(3) 0.0342(3) 0.0287(3) -0.0046(3) 0.000 0.000
N1 0.0285(14) 0.0377(16) 0.0352(15) 0.0082(13) 0.0080(11) 0.0048(12)
N2 0.0348(15) 0.0313(16) 0.0295(15) 0.0042(12) 0.0084(12) -0.0005(12)
N3 0.0360(15) 0.0321(16) 0.0361(15) -0.0099(13) -0.0058(12) 0.0098(13)
N4 0.0338(14) 0.0415(17) 0.0294(14) 0.0038(13) -0.0071(13) 0.0043(12)
N5 0.0384(15) 0.0288(14) 0.0292(15) 0.0119(12) 0.0104(11) 0.0141(12)
N6 0.0277(13) 0.0350(16) 0.0428(17) -0.0001(13) -0.0021(12) 0.0062(12)
N7 0.0410(15) 0.0310(16) 0.0257(14) -0.0143(12) -0.0048(12) 0.0021(12)
N8 0.0271(14) 0.0403(17) 0.0423(16) -0.0140(13) -0.0089(12) 0.0038(12)
N9 0.037(2) 0.038(2) 0.026(2) -0.0059(18) 0.000 0.000
N10 0.050(2) 0.039(3) 0.026(2) 0.0058(19) 0.000 0.000
N11 0.046(2) 0.033(2) 0.037(2) -0.012(2) 0.000 0.000
N12 0.047(2) 0.038(2) 0.031(2) -0.0008(19) 0.000 0.000
N13 0.0333(14) 0.0331(16) 0.0325(15) -0.0060(12) -0.0004(12) 0.0049(12)
N14 0.0367(14) 0.0284(15) 0.0467(18) 0.0020(13) -0.0170(13) 0.0097(12)
N15 0.0576(18) 0.0393(18) 0.0397(17) -0.0168(14) -0.0065(14) -0.0046(14)
N16 0.053(3) 0.075(3) 0.085(3) 0.017(2) 0.008(3) 0.005(2)
O1 0.0411(12) 0.0303(12) 0.0292(12) -0.0012(10) -0.0038(10) -0.0014(10)
O2 0.0452(13) 0.0280(14) 0.0451(13) -0.0094(11) -0.0120(11) 0.0041(10)
O3 0.0464(13) 0.0400(14) 0.0261(12) 0.0142(11) -0.0100(10) -0.0086(11)
O4 0.0464(13) 0.0496(15) 0.0289(13) -0.0127(11) -0.0130(10) 0.0066(11)
O5 0.0643(16) 0.0317(15) 0.0722(18) 0.0123(13) -0.0327(14) -0.0061(12)
O6 0.0286(11) 0.0260(13) 0.0619(15) -0.0010(11) 0.0051(10) 0.0048(9)
O7 0.0217(11) 0.0316(12) 0.0391(12) 0.0029(10) 0.0023(9) -0.0003(9)
O8 0.0254(11) 0.0406(13) 0.0446(13) -0.0032(11) -0.0005(10) 0.0008(10)
O9 0.0374(12) 0.0418(14) 0.0589(17) -0.0014(12) 0.0046(11) 0.0055(11)
O10 0.0608(15) 0.0315(14) 0.0607(16) 0.0060(12) 0.0264(13) -0.0046(12)
O11 0.0633(16) 0.0475(17) 0.0649(19) -0.0153(14) -0.0196(14) 0.0007(13)
O12 0.075(2) 0.067(2) 0.123(3) 0.003(2) -0.018(2) 0.0121(16)
O13 0.077(2) 0.0536(18) 0.076(2) -0.0230(16) 0.0083(18) 0.0036(16)
O14 0.067(2) 0.060(2) 0.116(3) 0.0058(18) -0.003(2) -0.0042(16)

loop_
_atom_type_symbol
_atom_type_description
_atom_type_scat_dispersion_real
_atom_type_scat_dispersion_imag
_atom_type_scat_source
C C 0.0033 0.0016 'International Tables Vol C Tables 4.2.6.8 and 6.1.1.4'
H H 0.0000 0.0000 'International Tables Vol C Tables 4.2.6.8 and 6.1.1.4'
Co Co 0.3494 0.9721 'International Tables Vol C Tables 4.2.6.8 and 6.1.1.4'
N N 0.0061 0.0033 'International Tables Vol C Tables 4.2.6.8 and 6.1.1.4'
O O 0.0106 0.0060 'International Tables Vol C Tables 4.2.6.8 and 6.1.1.4'

loop_
_geom_angle_atom_site_label_1
_geom_angle_atom_site_label_2
_geom_angle_atom_site_label_3
_geom_angle
_geom_angle_site_symmetry_1
_geom_angle_site_symmetry_3
C2 C1 C6 121.9(3) . .
C2 C1 C7 120.1(3) . .
C6 C1 C7 118.0(3) . .
C1 C2 C3 117.7(3) . .
C1 C2 H2 121.1 . .
C3 C2 H2 121.1 . .
O5 C3 C4 117.5(3) . .
O5 C3 C2 120.5(3) . .
C4 C3 C2 121.5(3) . .
C3 C4 C5 120.7(3) . .
C3 C4 H4 119.6 . .
C5 C4 H4 119.6 . .
C6 C5 C4 121.0(3) . .
C6 C5 C8 117.9(3) . .
C4 C5 C8 121.0(3) . .
C5 C6 C1 116.9(3) . .
C5 C6 H6 121.5 . .
C1 C6 H6 121.5 . .
O2 C7 O1 121.2(3) . .
O2 C7 C1 121.1(3) . .
O1 C7 C1 117.5(3) . .
O2 C7 Co1 64.40(16) . .
O1 C7 Co1 56.98(15) . .
C1 C7 Co1 170.4(2) . .
O3 C8 O4 118.9(3) . .
O3 C8 C5 118.6(3) . .
O4 C8 C5 122.5(3) . .
O3 C8 Co2 67.53(17) . .
O4 C8 Co2 51.79(15) . .
C5 C8 Co2 170.6(2) . .
C14 C9 C10 121.0(3) . .
C14 C9 C15 121.0(3) . .
C10 C9 C15 118.0(3) . .
C9 C10 C11 118.8(3) . .
C9 C10 H10 120.6 . .
C11 C10 H10 120.6 . .
C12 C11 C10 119.8(3) . .
C12 C11 C16 119.1(3) . .
C10 C11 C16 120.9(3) . .
C11 C12 C13 121.1(3) . .
C11 C12 H12 119.5 . .
C13 C12 H12 119.5 . .
O10 C13 C12 117.5(3) . .
O10 C13 C14 123.3(3) . .
C12 C13 C14 119.2(3) . .
C9 C14 C13 120.0(3) . .
C9 C14 H14 120.0 . .
C13 C14 H14 120.0 . .
O6 C15 O7 120.7(3) . .
O6 C15 C9 121.9(3) . .
O7 C15 C9 117.4(3) . .
O6 C15 Co1 64.37(16) . .
O7 C15 Co1 56.34(14) . .
C9 C15 Co1 173.4(2) . .
O8 C16 O9 122.9(3) . .
O8 C16 C11 119.3(3) . .
O9 C16 C11 117.6(3) . .
C18 C17 C22 120.4(3) . .
C18 C17 N1 121.9(3) . .
C22 C17 N1 117.7(3) . .
C17 C18 C19 120.4(3) . .
C17 C18 H18 119.8 . .
C19 C18 H18 119.8 . .
C18 C19 C20 120.3(3) . .
C18 C19 N3 117.9(3) . .
C20 C19 N3 121.7(3) . .
C21 C20 C19 117.9(3) . .
C21 C20 H20 121.1 . .
C19 C20 H20 121.1 . .
C20 C21 C22 123.4(3) . .
C20 C21 N5 118.6(3) . .
C22 C21 N5 117.8(3) . .
C21 C22 C17 117.6(3) . .
C21 C22 H22 121.2 . .
C17 C22 H22 121.2 . .
C24 C23 N1 105.1(3) . .
C24 C23 H23 127.5 . .
N1 C23 H23 127.5 . .
C23 C24 N2 110.6(3) . .
C23 C24 H24 124.7 . .
N2 C24 H24 124.7 . .
N2 C25 N1 112.6(3) . .
N2 C25 C26 126.7(3) . .
N1 C25 C26 120.3(3) . .
C25 C26 H26A 109.5 . .
C25 C26 H26B 109.5 . .
H26A C26 H26B 109.5 . .
C25 C26 H26C 109.5 . .
H26A C26 H26C 109.5 . .
H26B C26 H26C 109.5 . .
C28 C27 N5 103.4(3) . .
C28 C27 H27 128.3 . .
N5 C27 H27 128.3 . .
C27 C28 N6 113.8(3) . .
C27 C28 H28 123.1 . .
N6 C28 H28 123.1 . .
N5 C29 N6 112.8(3) . .
N5 C29 C30 123.9(3) . .
N6 C29 C30 122.9(3) . .
C29 C30 H30A 109.5 . .
C29 C30 H30B 109.5 . .
H30A C30 H30B 109.5 . .
C29 C30 H30C 109.5 . .
H30A C30 H30C 109.5 . .
H30B C30 H30C 109.5 . .
N3 C31 C32 105.0(3) . .
N3 C31 H31 127.5 . .
C32 C31 H31 127.5 . .
C31 C32 N4 108.2(3) . .
C31 C32 H32 125.9 . .
N4 C32 H32 125.9 . .
N4 C33 N3 109.9(3) . .
N4 C33 C34 124.2(3) . .
N3 C33 C34 125.4(3) . .
C33 C34 H34A 109.5 . .
C33 C34 H34B 109.5 . .
H34A C34 H34B 109.5 . .
C33 C34 H34C 109.5 . .
H34A C34 H34C 109.5 . .
H34B C34 H34C 109.5 . .
C36 C35 C36 122.7(4) . 3
C36 C35 H35 118.7 . .
C36 C35 H35 118.7 3 .
C35 C36 N7 125.7(3) . .
C35 C36 C37 119.7(3) . .
N7 C36 C37 114.3(3) . .
C38 C37 C36 117.2(3) . .
C38 C37 H37 121.4 . .
C36 C37 H37 121.4 . .
C37 C38 C37 123.4(4) . 3
C37 C38 N9 118.2(2) . .
C37 C38 N9 118.2(2) 3 .
C40 C39 N7 108.0(3) . .
C40 C39 H39 126.0 . .
N7 C39 H39 126.0 . .
C39 C40 N8 111.1(3) . .
C39 C40 H40 124.4 . .
N8 C40 H40 124.4 . .
N8 C41 N7 106.9(2) . .
N8 C41 C42 126.6(3) . .
N7 C41 C42 126.4(3) . .
C41 C42 H42A 109.5 . .
C41 C42 H42B 109.5 . .
H42A C42 H42B 109.5 . .
C41 C42 H42C 109.5 . .
H42A C42 H42C 109.5 . .
H42B C42 H42C 109.5 . .
C44 C43 N9 102.9(5) . .
C44 C43 H43 128.6 . .
N9 C43 H43 128.6 . .
C43 C44 N10 116.2(5) . .
C43 C44 H44 121.9 . .
N10 C44 H44 121.9 . .
N10 C45 N9 108.8(3) . .
N10 C45 C46 125.6(5) . .
N9 C45 C46 125.7(4) . .
C45 C46 H46A 109.5 . .
C45 C46 H46B 109.5 . .
H46A C46 H46B 109.5 . .
C45 C46 H46C 109.5 . .
H46A C46 H46C 109.5 . .
H46B C46 H46C 109.5 . .
N11 C47 C48 120.4(2) . 3
N11 C47 C48 120.4(2) . .
C48 C47 C48 117.8(4) 3 .
C49 C48 C47 120.1(3) . .
C49 C48 H48 119.9 . .
C47 C48 H48 119.9 . .
C50 C49 C48 120.9(3) . .
C50 C49 N13 117.6(3) . .
C48 C49 N13 121.4(3) . .
C49 C50 C49 119.6(4) 3 .
C49 C50 H50 120.2 3 .
C49 C50 H50 120.2 . .
C52 C51 N12 101.9(5) . .
C52 C51 H51 129.0 . .
N12 C51 H51 129.0 . .
N11 C52 C51 113.9(5) . .
N11 C52 H52 123.1 . .
C51 C52 H52 123.1 . .
N12 C53 N11 108.4(4) . .
N12 C53 C54 128.9(4) . .
N11 C53 C54 122.7(4) . .
C53 C54 H54A 109.5 . .
C53 C54 H54B 109.5 . .
H54A C54 H54B 109.5 . .
C53 C54 H54C 109.5 . .
H54A C54 H54C 109.5 . .
H54B C54 H54C 109.5 . .
C56 C55 N13 111.7(3) . .
C56 C55 H55 124.2 . .
N13 C55 H55 124.2 . .
C55 C56 N14 101.7(3) . .
C55 C56 H56 129.1 . .
N14 C56 H56 129.1 . .
N14 C57 N13 108.0(3) . .
N14 C57 C58 127.1(3) . .
N13 C57 C58 124.9(3) . .
C57 C58 H58A 109.5 . .
C57 C58 H58B 109.5 . .
H58A C58 H58B 109.5 . .
C57 C58 H58C 109.5 . .
H58A C58 H58C 109.5 . .
H58B C58 H58C 109.5 . .
N15 C59 H59A 109.6 . .
N15 C59 H59B 108.6 . .
H59A C59 H59B 109.5 . .
N15 C59 H59C 110.2 . .
H59A C59 H59C 109.5 . .
H59B C59 H59C 109.5 . .
N15 C60 H60A 109.5 . .
N15 C60 H60B 109.5 . .
H60A C60 H60B 109.5 . .
N15 C60 H60C 109.5 . .
H60A C60 H60C 109.5 . .
H60B C60 H60C 109.5 . .
O11 C61 N15 123.7(4) . .
O11 C61 C62 123.6(4) . .
N15 C61 C62 112.6(3) . .
C61 C62 H62D 109.5 . .
C61 C62 H62E 109.5 . .
H62D C62 H62E 109.5 . .
C61 C62 H62F 109.5 . .
H62D C62 H62F 109.5 . .
H62E C62 H62F 109.5 . .
N2 Co1 N6 103.27(10) . 2
N2 Co1 O7 95.55(9) . .
N6 Co1 O7 108.63(9) 2 .
N2 Co1 O1 106.22(9) . .
N6 Co1 O1 93.47(10) 2 .
O7 Co1 O1 144.52(8) . .
N2 Co1 O6 154.76(9) . .
N6 Co1 O6 90.98(9) 2 .
O7 Co1 O6 59.84(7) . .
O1 Co1 O6 93.37(8) . .
N2 Co1 O2 90.50(9) . .
N6 Co1 O2 152.80(9) 2 .
O7 Co1 O2 92.96(8) . .
O1 Co1 O2 59.89(8) . .
O6 Co1 O2 85.67(8) . .
N2 Co1 C15 126.13(11) . .
N6 Co1 C15 100.98(10) 2 .
O7 Co1 C15 30.79(9) . .
O1 Co1 C15 119.46(10) . .
O6 Co1 C15 29.06(9) . .
O2 Co1 C15 89.04(9) . .
N2 Co1 C7 100.62(10) . .
N6 Co1 C7 123.88(11) 2 .
O7 Co1 C7 118.62(9) . .
O1 Co1 C7 30.79(9) . .
O6 Co1 C7 88.02(9) . .
O2 Co1 C7 29.15(8) . .
C15 Co1 C7 104.35(11) . .
O4 Co2 N8 110.31(10) . .
O4 Co2 N4 122.91(10) . 2_554
N8 Co2 N4 114.14(11) . 2_554
O4 Co2 N14 100.99(10) . 1_554
N8 Co2 N14 104.15(10) . 1_554
N4 Co2 N14 100.98(11) 2_554 1_554
O4 Co2 O3 60.02(8) . .
N8 Co2 O3 83.87(9) . .
N4 Co2 O3 91.00(9) 2_554 .
N14 Co2 O3 161.01(9) 1_554 .
O4 Co2 C8 30.68(10) . .
N8 Co2 C8 95.67(11) . .
N4 Co2 C8 110.46(11) 2_554 .
N14 Co2 C8 131.53(11) 1_554 .
O3 Co2 C8 29.50(9) . .
N12 Co3 O8 104.24(9) . .
N12 Co3 O8 104.24(9) . 3
O8 Co3 O8 108.51(12) . 3
N12 Co3 N10 145.17(16) . .
O8 Co3 N10 95.77(9) . .
O8 Co3 N10 95.77(9) 3 .
C25 N1 C23 106.1(2) . .
C25 N1 C17 128.9(3) . .
C23 N1 C17 124.9(3) . .
C25 N2 C24 105.5(2) . .
C25 N2 Co1 131.5(2) . .
C24 N2 Co1 122.43(19) . .
C33 N3 C31 108.1(3) . .
C33 N3 C19 125.8(3) . .
C31 N3 C19 125.6(3) . .
C33 N4 C32 107.7(3) . .
C33 N4 Co2 123.0(2) . 2
C32 N4 Co2 128.7(2) . 2
C29 N5 C27 106.9(2) . .
C29 N5 C21 127.1(2) . .
C27 N5 C21 126.0(2) . .
C29 N6 C28 103.0(3) . .
C29 N6 Co1 131.4(2) . 2_554
C28 N6 Co1 124.7(2) . 2_554
C39 N7 C36 128.3(3) . .
C39 N7 C41 107.6(3) . .
C36 N7 C41 123.9(3) . .
C41 N8 C40 106.3(3) . .
C41 N8 Co2 129.7(2) . .
C40 N8 Co2 123.7(2) . .
C45 N9 C38 127.4(4) . .
C45 N9 C43 105.7(3) . .
C38 N9 C43 126.9(4) . .
C44 N10 C45 106.3(4) . .
C44 N10 Co3 126.7(3) . .
C45 N10 Co3 127.0(3) . .
C52 N11 C53 106.2(4) . .
C52 N11 C47 125.5(4) . .
C53 N11 C47 128.3(4) . .
C53 N12 C51 109.7(4) . .
C53 N12 Co3 131.6(3) . .
C51 N12 Co3 118.7(3) . .
C55 N13 C57 107.5(3) . .
C55 N13 C49 124.6(3) . .
C57 N13 C49 127.5(3) . .
C57 N14 C56 110.9(2) . .
C57 N14 Co2 124.5(2) . 1_556
C56 N14 Co2 119.0(2) . 1_556
C61 N15 C60 110.8(3) . .
C61 N15 C59 125.4(3) . .
C60 N15 C59 123.7(3) . .
O13 N16 O14 112.6(5) . .
O13 N16 O12 123.0(4) . .
O14 N16 O12 123.8(4) . .
C7 O1 Co1 92.23(18) . .
C7 O2 Co1 86.45(18) . .
C8 O3 Co2 82.98(19) . .
C8 O4 Co2 97.5(2) . .
C3 O5 H5B 108.7 . .
C15 O6 Co1 86.57(17) . .
C15 O7 Co1 92.88(18) . .
C16 O8 Co3 100.07(19) . .
C13 O10 H10C 109.1 . .

loop_
_geom_bond_atom_site_label_1
_geom_bond_atom_site_label_2
_geom_bond_distance
_geom_bond_site_symmetry_2
C1 C2 1.351(4) .
C1 C6 1.462(5) .
C1 C7 1.531(4) .
C2 C3 1.415(4) .
C2 H2 0.9500 .
C3 O5 1.294(4) .
C3 C4 1.325(4) .
C4 C5 1.408(4) .
C4 H4 0.9500 .
C5 C6 1.348(4) .
C5 C8 1.514(5) .
C6 H6 0.9500 .
C7 O2 1.224(3) .
C7 O1 1.285(4) .
C7 Co1 2.509(3) .
C8 O3 1.241(4) .
C8 O4 1.288(4) .
C8 Co2 2.502(3) .
C9 C14 1.367(4) .
C9 C10 1.393(4) .
C9 C15 1.504(4) .
C10 C11 1.411(4) .
C10 H10 0.9500 .
C11 C12 1.373(4) .
C11 C16 1.481(4) .
C12 C13 1.380(4) .
C12 H12 0.9500 .
C13 O10 1.293(4) .
C13 C14 1.409(4) .
C14 H14 0.9500 .
C15 O6 1.217(4) .
C15 O7 1.282(4) .
C15 Co1 2.502(3) .
C16 O8 1.253(4) .
C16 O9 1.278(4) .
C17 C18 1.357(4) .
C17 C22 1.418(4) .
C17 N1 1.434(4) .
C18 C19 1.373(4) .
C18 H18 0.9500 .
C19 C20 1.411(5) .
C19 N3 1.422(4) .
C20 C21 1.356(4) .
C20 H20 0.9500 .
C21 C22 1.365(4) .
C21 N5 1.451(4) .
C22 H22 0.9500 .
C23 C24 1.307(4) .
C23 N1 1.428(4) .
C23 H23 0.9500 .
C24 N2 1.455(4) .
C24 H24 0.9500 .
C25 N2 1.248(4) .
C25 N1 1.385(4) .
C25 C26 1.487(4) .
C26 H26A 0.9800 .
C26 H26B 0.9800 .
C26 H26C 0.9800 .
C27 C28 1.351(5) .
C27 N5 1.446(4) .
C27 H27 0.9500 .
C28 N6 1.379(4) .
C28 H28 0.9500 .
C29 N5 1.335(4) .
C29 N6 1.363(4) .
C29 C30 1.543(4) .
C30 H30A 0.9800 .
C30 H30B 0.9800 .
C30 H30C 0.9800 .
C31 N3 1.360(4) .
C31 C32 1.365(5) .
C31 H31 0.9500 .
C32 N4 1.366(4) .
C32 H32 0.9500 .
C33 N4 1.282(4) .
C33 N3 1.352(4) .
C33 C34 1.492(5) .
C34 H34A 0.9800 .
C34 H34B 0.9800 .
C34 H34C 0.9800 .
C35 C36 1.338(4) .
C35 C36 1.338(4) 3
C35 H35 0.9500 .
C36 N7 1.405(4) .
C36 C37 1.435(4) .
C37 C38 1.366(4) .
C37 H37 0.9500 .
C38 C37 1.366(4) 3
C38 N9 1.443(6) .
C39 C40 1.312(4) .
C39 N7 1.350(4) .
C39 H39 0.9500 .
C40 N8 1.414(4) .
C40 H40 0.9500 .
C41 N8 1.333(4) .
C41 N7 1.452(4) .
C41 C42 1.467(4) .
C42 H42A 0.9800 .
C42 H42B 0.9800 .
C42 H42C 0.9800 .
C43 C44 1.289(8) .
C43 N9 1.464(6) .
C43 H43 0.9500 .
C44 N10 1.323(6) .
C44 H44 0.9500 .
C45 N10 1.337(6) .
C45 N9 1.386(6) .
C45 C46 1.480(3) .
C46 H46A 0.9800 .
C46 H46B 0.9800 .
C46 H46C 0.9800 .
C47 N11 1.392(6) .
C47 C48 1.420(4) 3
C47 C48 1.421(4) .
C48 C49 1.396(5) .
C48 H48 0.9500 .
C49 C50 1.385(4) .
C49 N13 1.421(4) .
C50 C49 1.384(4) 3
C50 H50 0.9500 .
C51 C52 1.389(8) .
C51 N12 1.404(6) .
C51 H51 0.9500 .
C52 N11 1.322(8) .
C52 H52 0.9500 .
C53 N12 1.367(6) .
C53 N11 1.370(6) .
C53 C54 1.500(7) .
C54 H54A 0.9800 .
C54 H54B 0.9800 .
C54 H54C 0.9800 .
C55 C56 1.358(5) .
C55 N13 1.369(4) .
C55 H55 0.9500 .
C56 N14 1.478(4) .
C56 H56 0.9500 .
C57 N14 1.300(4) .
C57 N13 1.385(4) .
C57 C58 1.486(5) .
C58 H58A 0.9800 .
C58 H58B 0.9800 .
C58 H58C 0.9800 .
C59 N15 1.531(5) .
C59 H59A 0.9800 .
C59 H59B 0.9800 .
C59 H59C 0.9800 .
C60 N15 1.483(5) .
C60 H60A 0.9800 .
C60 H60B 0.9800 .
C60 H60C 0.9800 .
C61 O11 1.243(4) .
C61 N15 1.314(5) .
C61 C62 1.528(6) .
C62 H62D 0.9800 .
C62 H62E 0.9800 .
C62 H62F 0.9800 .
Co1 N2 2.055(2) .
Co1 N6 2.060(3) 2
Co1 O7 2.085(2) .
Co1 O1 2.105(2) .
Co1 O6 2.260(2) .
Co1 O2 2.267(2) .
Co2 O4 1.983(2) .
Co2 N8 2.017(3) .
Co2 N4 2.081(3) 2_554
Co2 N14 2.085(3) 1_554
Co2 O3 2.330(2) .
Co3 N12 1.978(4) .
Co3 O8 2.022(2) .
Co3 O8 2.022(2) 3
Co3 N10 2.062(4) .
N4 Co2 2.081(3) 2
N6 Co1 2.060(3) 2_554
N14 Co2 2.085(3) 1_556
N16 O13 1.172(5) .
N16 O14 1.241(5) .
N16 O12 1.326(5) .
O5 H5B 0.8499 .
O10 H10C 0.8500 .

loop_
_geom_torsion_atom_site_label_1
_geom_torsion_atom_site_label_2
_geom_torsion_atom_site_label_3
_geom_torsion_atom_site_label_4
_geom_torsion
_geom_torsion_site_symmetry_1
_geom_torsion_site_symmetry_4
C6 C1 C2 C3 -2.1(5) . .
C7 C1 C2 C3 179.6(3) . .
C1 C2 C3 O5 -174.0(3) . .
C1 C2 C3 C4 -1.6(5) . .
O5 C3 C4 C5 177.5(3) . .
C2 C3 C4 C5 4.9(5) . .
C3 C4 C5 C6 -4.5(5) . .
C3 C4 C5 C8 177.7(3) . .
C4 C5 C6 C1 0.8(5) . .
C8 C5 C6 C1 178.7(3) . .
C2 C1 C6 C5 2.4(5) . .
C7 C1 C6 C5 -179.2(3) . .
C2 C1 C7 O2 -166.4(3) . .
C6 C1 C7 O2 15.1(5) . .
C2 C1 C7 O1 9.3(4) . .
C6 C1 C7 O1 -169.1(3) . .
C6 C5 C8 O3 2.5(4) . .
C4 C5 C8 O3 -179.6(3) . .
C6 C5 C8 O4 -176.6(3) . .
C4 C5 C8 O4 1.3(5) . .
C14 C9 C10 C11 -3.0(5) . .
C15 C9 C10 C11 176.3(3) . .
C9 C10 C11 C12 1.6(4) . .
C9 C10 C11 C16 177.4(3) . .
C10 C11 C12 C13 0.5(5) . .
C16 C11 C12 C13 -175.4(3) . .
C11 C12 C13 O10 -178.4(3) . .
C11 C12 C13 C14 -1.3(5) . .
C10 C9 C14 C13 2.2(5) . .
C15 C9 C14 C13 -177.1(3) . .
O10 C13 C14 C9 176.8(3) . .
C12 C13 C14 C9 0.0(5) . .
C14 C9 C15 O6 164.4(3) . .
C10 C9 C15 O6 -14.9(5) . .
C14 C9 C15 O7 -17.9(5) . .
C10 C9 C15 O7 162.9(3) . .
C12 C11 C16 O8 -11.6(4) . .
C10 C11 C16 O8 172.5(3) . .
C12 C11 C16 O9 162.4(3) . .
C10 C11 C16 O9 -13.5(4) . .
C22 C17 C18 C19 0.6(5) . .
N1 C17 C18 C19 -180.0(3) . .
C17 C18 C19 C20 -1.0(5) . .
C17 C18 C19 N3 176.1(3) . .
C18 C19 C20 C21 0.6(5) . .
N3 C19 C20 C21 -176.3(3) . .
C19 C20 C21 C22 0.0(5) . .
C19 C20 C21 N5 176.7(3) . .
C20 C21 C22 C17 -0.4(5) . .
N5 C21 C22 C17 -177.0(3) . .
C18 C17 C22 C21 0.0(5) . .
N1 C17 C22 C21 -179.4(3) . .
N1 C23 C24 N2 2.6(4) . .
N5 C27 C28 N6 0.9(4) . .
N3 C31 C32 N4 -10.4(4) . .
C36 C35 C36 N7 -178.6(3) 3 .
C36 C35 C36 C37 -4.1(7) 3 .
C35 C36 C37 C38 2.8(5) . .
N7 C36 C37 C38 178.0(3) . .
C36 C37 C38 C37 -1.8(7) . 3
C36 C37 C38 N9 173.7(3) . .
N7 C39 C40 N8 0.5(4) . .
N9 C43 C44 N10 0.000(1) . .
N11 C47 C48 C49 172.7(4) . .
C48 C47 C48 C49 6.5(6) 3 .
C47 C48 C49 C50 0.2(5) . .
C47 C48 C49 N13 175.6(3) . .
C48 C49 C50 C49 -7.0(6) . 3
N13 C49 C50 C49 177.4(2) . 3
N12 C51 C52 N11 0.000(1) . .
N13 C55 C56 N14 -2.4(4) . .
N2 C25 N1 C23 4.2(4) . .
C26 C25 N1 C23 177.6(3) . .
N2 C25 N1 C17 -179.5(3) . .
C26 C25 N1 C17 -6.1(5) . .
C24 C23 N1 C25 -4.0(4) . .
C24 C23 N1 C17 179.6(3) . .
C18 C17 N1 C25 -60.3(4) . .
C22 C17 N1 C25 119.2(3) . .
C18 C17 N1 C23 115.4(4) . .
C22 C17 N1 C23 -65.2(4) . .
N1 C25 N2 C24 -2.6(3) . .
C26 C25 N2 C24 -175.5(3) . .
N1 C25 N2 Co1 168.5(2) . .
C26 C25 N2 Co1 -4.4(5) . .
C23 C24 N2 C25 -0.1(4) . .
C23 C24 N2 Co1 -172.2(2) . .
N4 C33 N3 C31 -2.1(4) . .
C34 C33 N3 C31 171.1(4) . .
N4 C33 N3 C19 -174.0(3) . .
C34 C33 N3 C19 -0.8(6) . .
C32 C31 N3 C33 7.7(4) . .
C32 C31 N3 C19 179.7(3) . .
C18 C19 N3 C33 -82.6(4) . .
C20 C19 N3 C33 94.4(4) . .
C18 C19 N3 C31 106.8(4) . .
C20 C19 N3 C31 -76.2(4) . .
N3 C33 N4 C32 -4.5(4) . .
C34 C33 N4 C32 -177.8(4) . .
N3 C33 N4 Co2 -176.3(2) . 2
C34 C33 N4 Co2 10.4(5) . 2
C31 C32 N4 C33 9.4(4) . .
C31 C32 N4 Co2 -179.4(3) . 2
N6 C29 N5 C27 -2.2(4) . .
C30 C29 N5 C27 -175.3(3) . .
N6 C29 N5 C21 179.2(3) . .
C30 C29 N5 C21 6.1(5) . .
C28 C27 N5 C29 0.8(4) . .
C28 C27 N5 C21 179.4(3) . .
C20 C21 N5 C29 66.1(4) . .
C22 C21 N5 C29 -117.1(3) . .
C20 C21 N5 C27 -112.2(4) . .
C22 C21 N5 C27 64.6(4) . .
N5 C29 N6 C28 2.7(4) . .
C30 C29 N6 C28 175.8(3) . .
N5 C29 N6 Co1 172.6(2) . 2_554
C30 C29 N6 Co1 -14.2(5) . 2_554
C27 C28 N6 C29 -2.2(4) . .
C27 C28 N6 Co1 -173.0(2) . 2_554
C40 C39 N7 C36 175.6(3) . .
C40 C39 N7 C41 1.6(4) . .
C35 C36 N7 C39 133.7(4) . .
C37 C36 N7 C39 -41.1(5) . .
C35 C36 N7 C41 -53.2(5) . .
C37 C36 N7 C41 132.0(3) . .
N8 C41 N7 C39 -3.2(3) . .
C42 C41 N7 C39 173.6(3) . .
N8 C41 N7 C36 -177.5(3) . .
C42 C41 N7 C36 -0.7(5) . .
N7 C41 N8 C40 3.4(3) . .
C42 C41 N8 C40 -173.5(3) . .
N7 C41 N8 Co2 177.2(2) . .
C42 C41 N8 Co2 0.3(5) . .
C39 C40 N8 C41 -2.6(4) . .
C39 C40 N8 Co2 -176.8(2) . .
N10 C45 N9 C38 180.000(1) . .
C46 C45 N9 C38 0.000(1) . .
N10 C45 N9 C43 0.000(1) . .
C46 C45 N9 C43 180.000(1) . .
C37 C38 N9 C45 -87.9(4) . .
C37 C38 N9 C45 87.9(4) 3 .
C37 C38 N9 C43 92.1(4) . .
C37 C38 N9 C43 -92.1(4) 3 .
C44 C43 N9 C45 0.000(1) . .
C44 C43 N9 C38 180.000(1) . .
C43 C44 N10 C45 0.000(1) . .
C43 C44 N10 Co3 180.000(1) . .
N9 C45 N10 C44 0.000(1) . .
C46 C45 N10 C44 180.000(1) . .
N9 C45 N10 Co3 180.000(0) . .
C46 C45 N10 Co3 0.000(1) . .
C51 C52 N11 C53 0.000(1) . .
C51 C52 N11 C47 180.000(1) . .
N12 C53 N11 C52 0.000(1) . .
C54 C53 N11 C52 180.000(1) . .
N12 C53 N11 C47 180.000(1) . .
C54 C53 N11 C47 0.000(2) . .
C48 C47 N11 C52 -97.1(4) 3 .
C48 C47 N11 C52 97.1(4) . .
C48 C47 N11 C53 82.9(4) 3 .
C48 C47 N11 C53 -82.9(4) . .
N11 C53 N12 C51 0.000(1) . .
C54 C53 N12 C51 180.000(1) . .
N11 C53 N12 Co3 180.000(1) . .
C54 C53 N12 Co3 0.000(2) . .
C52 C51 N12 C53 0.000(1) . .
C52 C51 N12 Co3 180.000(1) . .
C56 C55 N13 C57 2.7(4) . .
C56 C55 N13 C49 -170.8(3) . .
N14 C57 N13 C55 -1.7(3) . .
C58 C57 N13 C55 178.6(3) . .
N14 C57 N13 C49 171.6(3) . .
C58 C57 N13 C49 -8.1(5) . .
C50 C49 N13 C55 50.0(4) . .
C48 C49 N13 C55 -125.7(3) . .
C50 C49 N13 C57 -122.3(3) . .
C48 C49 N13 C57 62.1(4) . .
N13 C57 N14 C56 0.3(3) . .
C58 C57 N14 C56 179.9(3) . .
N13 C57 N14 Co2 -152.7(2) . 1_556
C58 C57 N14 Co2 26.9(4) . 1_556
C55 C56 N14 C57 1.3(4) . .
C55 C56 N14 Co2 155.9(2) . 1_556
O11 C61 N15 C60 0.0(5) . .
C62 C61 N15 C60 -179.0(3) . .
O11 C61 N15 C59 175.2(4) . .
C62 C61 N15 C59 -3.9(5) . .
O2 C7 O1 Co1 4.9(3) . .
C1 C7 O1 Co1 -170.8(2) . .
O1 C7 O2 Co1 -4.5(3) . .
C1 C7 O2 Co1 171.0(3) . .
O4 C8 O3 Co2 7.1(3) . .
C5 C8 O3 Co2 -172.0(3) . .
O3 C8 O4 Co2 -8.4(3) . .
C5 C8 O4 Co2 170.8(2) . .
O7 C15 O6 Co1 -0.2(3) . .
C9 C15 O6 Co1 177.5(3) . .
O6 C15 O7 Co1 0.2(3) . .
C9 C15 O7 Co1 -177.6(3) . .
O9 C16 O8 Co3 -0.7(3) . .
C11 C16 O8 Co3 173.0(2) . .
